data_4003955
loop_
_publ_author_name
'Sakamaki, Takumi'
'Nakamuro, Takayuki'
'Yamashita, Keitaro'
'Hirata, Kunio'
'Shang, Rui'
'Nakamura, Eiichi'

_publ_section_title
;
 B2N2-Doped Dibenzo[a,m]Rubicene: Modular Synthesis, Properties, and
 Coordination-Induced Color Tunability
;
_journal_name_full 'Chemistry of Materials'
_journal_paper_doi 10.1021/acs.chemmater.1c01441
_journal_year 2021
_chemical_formula_moiety 'C168 H104 B8 N8'
_chemical_formula_sum 'C42 H26 B2 N2'
_chemical_formula_weight 580.27
_space_group_crystal_system monoclinic
_space_group_IT_number 15
_space_group_name_Hall '-C 2yc'
_space_group_name_H-M_alt 'C 1 2/c 1'
_atom_sites_solution_hydrogens geom
_atom_sites_solution_primary dual
_audit_creation_date 2019-12-03
_audit_creation_method
;
Olex2 1.3
(compiled Sep 10 2019 10:52:38 for OlexSys, GUI svn.r5938)
;
_cell_angle_alpha 90
_cell_angle_beta 93.80
_cell_angle_gamma 90
_cell_formula_units_Z 1
_cell_length_a 21.560
_cell_length_b 5.890
_cell_length_c 22.240
_cell_measurement_temperature 293(2)
_cell_volume 2818.013
_computing_molecular_graphics 'Olex2 1.3 (Dolomanov et al., 2009)'
_computing_publication_material 'Olex2 1.3 (Dolomanov et al., 2009)'
_computing_structure_refinement 'ShelXL 2018/3 (Sheldrick, 2015)'
_computing_structure_solution 'SHELXT 2018/2 (Sheldrick, 2018)'
_diffrn_ambient_temperature 293(2)
_diffrn_measured_fraction_theta_full 0.944
_diffrn_measured_fraction_theta_max 0.944
_diffrn_radiation_wavelength 0.700
_diffrn_reflns_av_R_equivalents 0.0800
_diffrn_reflns_av_unetI/netI 0.0614
_diffrn_reflns_Laue_measured_fraction_full 0.944
_diffrn_reflns_Laue_measured_fraction_max 0.944
_diffrn_reflns_limit_h_max 25
_diffrn_reflns_limit_h_min -25
_diffrn_reflns_limit_k_max 6
_diffrn_reflns_limit_k_min -6
_diffrn_reflns_limit_l_max 26
_diffrn_reflns_limit_l_min -25
_diffrn_reflns_number 13113
_diffrn_reflns_point_group_measured_fraction_full 0.944
_diffrn_reflns_point_group_measured_fraction_max 0.944
_diffrn_reflns_theta_full 24.315
_diffrn_reflns_theta_max 24.315
_diffrn_reflns_theta_min 1.808
_exptl_absorpt_coefficient_mu 0.019
_exptl_crystal_density_diffrn 0.342
_exptl_crystal_F_000 302
_refine_diff_density_max 0.556
_refine_diff_density_min -0.333
_refine_diff_density_rms 0.060
_refine_ls_extinction_coef 0.0118(12)
_refine_ls_extinction_expression Fc^*^=kFc[1+0.001xFc^2^\l^3^/sin(2\q)]^-1/4^
_refine_ls_extinction_method 'SHELXL-2018/3 (Sheldrick 2018)'
_refine_ls_goodness_of_fit_ref 1.050
_refine_ls_hydrogen_treatment constr
_refine_ls_matrix_type full
_refine_ls_number_parameters 209
_refine_ls_number_reflns 2263
_refine_ls_number_restraints 0
_refine_ls_restrained_S_all 1.050
_refine_ls_R_factor_all 0.0547
_refine_ls_R_factor_gt 0.0465
_refine_ls_shift/su_max 0.000
_refine_ls_shift/su_mean 0.000
_refine_ls_structure_factor_coef Fsqd
_refine_ls_weighting_details 'w=1/[\s^2^(Fo^2^)+(0.0756P)^2^+0.1357P] where P=(Fo^2^+2Fc^2^)/3'
_refine_ls_weighting_scheme calc
_refine_ls_wR_factor_gt 0.1242
_refine_ls_wR_factor_ref 0.1288
_reflns_Friedel_coverage 0.000
_reflns_number_gt 1812
_reflns_number_total 2263
_reflns_threshold_expression 'I > 2\s(I)'
_cod_data_source_file cm1c01441_si_003.cif
_cod_data_source_block xscale
_cod_original_cell_volume 2818.0
_cod_database_code 4003955
_shelx_shelxl_version_number 2018/3
_shelx_space_group_comment
;
The symmetry employed for this shelxl refinement is uniquely defined
by the following loop, which should always be used as a source of
symmetry information in preference to the above space-group names.
They are only intended as comments.
;
_olex2_refinement_description
;
1. Fixed Uiso
 At 1.2 times of:
  All C(H) groups
2.a Aromatic/amide H refined with riding coordinates:
 C007(H007), C008(H008), C00B(H00B), C00C(H00C), C00E(H00E), C00F(H00F),
 C00G(H00G), C00H(H00H), C00I(H00I), C00J(H00J), C00K(H00K), C00L(H00L),
 C00M(H00M)
;
_olex2_submission_special_instructions 'No special instructions were received'

loop_
_space_group_symop_operation_xyz
'x, y, z'
'-x, y, -z+1/2'
'x+1/2, y+1/2, z'
'-x+1/2, y+1/2, -z+1/2'
'-x, -y, -z'
'x, -y, z-1/2'
'-x+1/2, -y+1/2, -z'
'x+1/2, -y+1/2, z-1/2'

loop_
_atom_site_label
_atom_site_type_symbol
_atom_site_fract_x
_atom_site_fract_y
_atom_site_fract_z
_atom_site_U_iso_or_equiv
_atom_site_adp_type
_atom_site_occupancy
_atom_site_site_symmetry_order
_atom_site_calc_flag
_atom_site_refinement_flags_posn
_atom_site_refinement_flags_adp
_atom_site_refinement_flags_occupancy
_atom_site_disorder_assembly
_atom_site_disorder_group
N001 N 0.34509(7) 0.3905(3) 0.57907(7) 0.0388(4) Uani 1 1 d . . . . .
C002 C 0.28613(8) 0.4424(3) 0.47992(8) 0.0320(5) Uani 1 1 d . . . . .
C003 C 0.26235(8) 0.1527(3) 0.55776(8) 0.0323(5) Uani 1 1 d . . . . .
C004 C 0.29751(8) 0.3305(3) 0.53527(8) 0.0307(4) Uani 1 1 d . . . . .
C005 C 0.28446(9) 0.1209(3) 0.62139(8) 0.0329(5) Uani 1 1 d . . . . .
C006 C 0.32366(8) 0.6468(3) 0.46962(8) 0.0334(5) Uani 1 1 d . . . . .
C007 C 0.49987(9) 0.4254(3) 0.61098(8) 0.0361(5) Uani 1 1 d . . . . .
H007 H 0.494282 0.291857 0.588955 0.043 Uiso 1 1 calc R U . . .
C008 C 0.30601(9) 0.8102(3) 0.42563(8) 0.0341(5) Uani 1 1 d . . . . .
H008 H 0.268517 0.794709 0.402806 0.041 Uiso 1 1 calc R U . . .
C009 C 0.45191(9) 0.5846(3) 0.60962(8) 0.0359(5) Uani 1 1 d . . . . .
C00A C 0.33627(9) 0.2620(3) 0.63278(8) 0.0342(5) Uani 1 1 d . . . . .
C00B C 0.39915(9) 1.0257(3) 0.45135(8) 0.0370(5) Uani 1 1 d . . . . .
H00B H 0.425327 1.146329 0.443735 0.044 Uiso 1 1 calc R U . . .
C00C C 0.29189(9) 0.0214(3) 0.72672(8) 0.0367(5) Uani 1 1 d . . . . .
H00C H 0.276610 -0.056818 0.758925 0.044 Uiso 1 1 calc R U . . .
C00D C 0.37692(9) 0.6882(3) 0.50820(8) 0.0351(5) Uani 1 1 d . . . . .
C00E C 0.34413(9) 0.9934(3) 0.41618(8) 0.0348(5) Uani 1 1 d . . . . .
H00E H 0.332817 1.096823 0.385808 0.042 Uiso 1 1 calc R U . . .
C00F C 0.26101(9) 0.0073(3) 0.67020(8) 0.0361(5) Uani 1 1 d . . . . .
H00F H 0.224713 -0.077636 0.664729 0.043 Uiso 1 1 calc R U . . .
C00G C 0.34539(9) 0.1511(3) 0.73566(8) 0.0368(5) Uani 1 1 d . . . . .
H00G H 0.366674 0.153343 0.773423 0.044 Uiso 1 1 calc R U . . .
C00H C 0.36760(9) 0.2776(3) 0.68899(9) 0.0384(5) Uani 1 1 d . . . . .
H00H H 0.402419 0.369890 0.695297 0.046 Uiso 1 1 calc R U . . .
C00I C 0.55543(9) 0.4609(3) 0.64418(8) 0.0394(5) Uani 1 1 d . . . . .
H00I H 0.587009 0.353564 0.643407 0.047 Uiso 1 1 calc R U . . .
C00J C 0.56425(9) 0.6530(4) 0.67818(8) 0.0424(5) Uani 1 1 d . . . . .
H00J H 0.601191 0.673966 0.701552 0.051 Uiso 1 1 calc R U . . .
C00K C 0.41419(9) 0.8774(3) 0.49731(8) 0.0389(5) Uani 1 1 d . . . . .
H00K H 0.450038 0.902467 0.522019 0.047 Uiso 1 1 calc R U . . .
C00L C 0.51779(10) 0.8172(4) 0.67773(8) 0.0425(5) Uani 1 1 d . . . . .
H00L H 0.523803 0.949028 0.700366 0.051 Uiso 1 1 calc R U . . .
C00M C 0.46284(10) 0.7836(3) 0.64362(9) 0.0407(5) Uani 1 1 d . . . . .
H00M H 0.432273 0.895081 0.643079 0.049 Uiso 1 1 calc R U . . .
B00N B 0.39170(11) 0.5508(4) 0.56643(10) 0.0388(6) Uani 1 1 d . . . . .

loop_
_atom_site_aniso_label
_atom_site_aniso_U_11
_atom_site_aniso_U_22
_atom_site_aniso_U_33
_atom_site_aniso_U_23
_atom_site_aniso_U_13
_atom_site_aniso_U_12
N001 0.0370(9) 0.0433(10) 0.0355(9) -0.0052(7) -0.0029(7) 0.0047(7)
C002 0.0323(10) 0.0337(10) 0.0300(10) -0.0021(8) 0.0024(8) 0.0054(8)
C003 0.0353(10) 0.0355(10) 0.0259(9) -0.0003(8) -0.0006(8) 0.0089(8)
C004 0.0266(9) 0.0379(10) 0.0268(9) -0.0062(8) -0.0053(7) 0.0047(8)
C005 0.0362(10) 0.0365(11) 0.0256(9) 0.0000(8) -0.0015(8) 0.0083(8)
C006 0.0363(10) 0.0322(10) 0.0324(10) -0.0022(8) 0.0084(8) 0.0043(8)
C007 0.0394(11) 0.0327(10) 0.0360(10) -0.0011(8) 0.0003(8) 0.0008(8)
C008 0.0342(10) 0.0366(10) 0.0309(10) -0.0030(8) -0.0024(8) 0.0042(8)
C009 0.0354(10) 0.0390(11) 0.0326(10) -0.0024(8) -0.0025(8) 0.0013(9)
C00A 0.0413(11) 0.0343(10) 0.0273(9) 0.0013(8) 0.0049(8) 0.0077(8)
C00B 0.0387(11) 0.0360(11) 0.0367(10) -0.0021(8) 0.0047(9) -0.0001(8)
C00C 0.0460(11) 0.0394(11) 0.0244(9) 0.0029(8) -0.0009(8) 0.0006(9)
C00D 0.0393(10) 0.0387(11) 0.0271(9) -0.0016(8) 0.0017(8) 0.0118(9)
C00E 0.0421(11) 0.0353(10) 0.0269(9) 0.0019(8) 0.0006(8) 0.0039(9)
C00F 0.0350(10) 0.0425(11) 0.0303(10) -0.0003(8) -0.0022(8) 0.0023(9)
C00G 0.0395(11) 0.0414(11) 0.0283(9) -0.0052(8) -0.0079(8) 0.0065(9)
C00H 0.0341(10) 0.0414(11) 0.0395(11) -0.0076(9) 0.0002(8) 0.0017(9)
C00I 0.0362(11) 0.0439(12) 0.0371(10) 0.0071(9) -0.0037(8) 0.0080(9)
C00J 0.0372(11) 0.0575(13) 0.0309(10) 0.0082(9) -0.0097(8) -0.0086(10)
C00K 0.0350(11) 0.0442(12) 0.0367(11) -0.0081(9) -0.0031(8) 0.0031(9)
C00L 0.0516(13) 0.0482(12) 0.0267(10) -0.0055(8) -0.0042(9) -0.0145(10)
C00M 0.0436(11) 0.0394(11) 0.0383(11) -0.0051(9) -0.0030(9) 0.0058(9)
B00N 0.0432(13) 0.0361(12) 0.0377(12) -0.0040(10) 0.0064(10) 0.0062(10)

loop_
_atom_type_symbol
_atom_type_description
_atom_type_scat_dispersion_real
_atom_type_scat_dispersion_imag
_atom_type_scat_source
C C 0.0033 0.0016 'International Tables Vol C Tables 4.2.6.8 and 6.1.1.4'
H H 0.0000 0.0000 'International Tables Vol C Tables 4.2.6.8 and 6.1.1.4'
B B 0.0013 0.0007 'International Tables Vol C Tables 4.2.6.8 and 6.1.1.4'
N N 0.0063 0.0031 'International Tables Vol C Tables 4.2.6.8 and 6.1.1.4'

loop_
_geom_angle_atom_site_label_1
_geom_angle_atom_site_label_2
_geom_angle_atom_site_label_3
_geom_angle
_geom_angle_site_symmetry_1
_geom_angle_site_symmetry_3
_geom_angle_publ_flag
C004 N001 C00A 108.15(15) . . ?
C004 N001 B00N 121.40(16) . . ?
B00N N001 C00A 130.45(16) . . ?
C003 C002 C006 128.54(16) 7_556 . ?
C004 C002 C003 114.46(17) . 7_556 ?
C004 C002 C006 116.94(16) . . ?
C002 C003 C005 134.33(18) 7_556 . ?
C004 C003 C002 118.71(16) . 7_556 ?
C004 C003 C005 106.77(15) . . ?
C002 C004 N001 124.37(17) . . ?
C002 C004 C003 126.55(16) . . ?
C003 C004 N001 109.00(15) . . ?
C00A C005 C003 107.54(16) . . ?
C00F C005 C003 134.04(18) . . ?
C00F C005 C00A 117.92(16) . . ?
C008 C006 C002 122.67(17) . . ?
C008 C006 C00D 118.51(17) . . ?
C00D C006 C002 118.66(16) . . ?
C009 C007 H007 119.2 . . ?
C00I C007 H007 119.2 . . ?
C00I C007 C009 121.69(17) . . ?
C006 C008 H008 119.9 . . ?
C00E C008 C006 120.27(17) . . ?
C00E C008 H008 119.9 . . ?
C007 C009 C00M 116.82(17) . . ?
C007 C009 B00N 120.53(16) . . ?
C00M C009 B00N 122.35(17) . . ?
C005 C00A N001 108.04(15) . . ?
C00H C00A N001 129.20(17) . . ?
C00H C00A C005 122.55(17) . . ?
C00E C00B H00B 120.5 . . ?
C00K C00B H00B 120.5 . . ?
C00K C00B C00E 118.99(18) . . ?
C00F C00C H00C 119.7 . . ?
C00F C00C C00G 120.54(18) . . ?
C00G C00C H00C 119.7 . . ?
C006 C00D B00N 122.38(18) . . ?
C00K C00D C006 119.02(16) . . ?
C00K C00D B00N 118.18(17) . . ?
C008 C00E C00B 121.03(17) . . ?
C008 C00E H00E 119.5 . . ?
C00B C00E H00E 119.5 . . ?
C005 C00F H00F 120.0 . . ?
C00C C00F C005 119.94(18) . . ?
C00C C00F H00F 120.0 . . ?
C00C C00G H00G 119.6 . . ?
C00C C00G C00H 120.87(17) . . ?
C00H C00G H00G 119.6 . . ?
C00A C00H C00G 117.89(18) . . ?
C00A C00H H00H 121.1 . . ?
C00G C00H H00H 121.1 . . ?
C007 C00I H00I 119.8 . . ?
C00J C00I C007 120.33(18) . . ?
C00J C00I H00I 119.8 . . ?
C00I C00J H00J 120.1 . . ?
C00I C00J C00L 119.82(18) . . ?
C00L C00J H00J 120.1 . . ?
C00B C00K C00D 121.73(18) . . ?
C00B C00K H00K 119.1 . . ?
C00D C00K H00K 119.1 . . ?
C00J C00L H00L 120.1 . . ?
C00M C00L C00J 119.76(18) . . ?
C00M C00L H00L 120.1 . . ?
C009 C00M H00M 119.2 . . ?
C00L C00M C009 121.54(19) . . ?
C00L C00M H00M 119.2 . . ?
N001 B00N C009 121.90(18) . . ?
N001 B00N C00D 113.91(18) . . ?
C00D B00N C009 124.18(19) . . ?

loop_
_geom_bond_atom_site_label_1
_geom_bond_atom_site_label_2
_geom_bond_distance
_geom_bond_site_symmetry_2
_geom_bond_publ_flag
N001 C004 1.412(2) . ?
N001 C00A 1.438(2) . ?
N001 B00N 1.421(3) . ?
C002 C003 1.412(3) 7_556 ?
C002 C004 1.403(2) . ?
C002 C006 1.477(3) . ?
C003 C004 1.404(3) . ?
C003 C005 1.475(2) . ?
C005 C00A 1.402(3) . ?
C005 C00F 1.398(3) . ?
C006 C008 1.407(3) . ?
C006 C00D 1.408(3) . ?
C007 H007 0.9300 . ?
C007 C009 1.395(3) . ?
C007 C00I 1.381(3) . ?
C008 H008 0.9300 . ?
C008 C00E 1.381(3) . ?
C009 C00M 1.406(3) . ?
C009 B00N 1.575(3) . ?
C00A C00H 1.384(3) . ?
C00B H00B 0.9300 . ?
C00B C00E 1.390(3) . ?
C00B C00K 1.367(3) . ?
C00C H00C 0.9300 . ?
C00C C00F 1.385(2) . ?
C00C C00G 1.387(3) . ?
C00D C00K 1.404(3) . ?
C00D B00N 1.542(3) . ?
C00E H00E 0.9300 . ?
C00F H00F 0.9300 . ?
C00G H00G 0.9300 . ?
C00G C00H 1.388(3) . ?
C00H H00H 0.9300 . ?
C00I H00I 0.9300 . ?
C00I C00J 1.368(3) . ?
C00J H00J 0.9300 . ?
C00J C00L 1.392(3) . ?
C00K H00K 0.9300 . ?
C00L H00L 0.9300 . ?
C00L C00M 1.378(3) . ?
C00M H00M 0.9300 . ?

loop_
_geom_torsion_atom_site_label_1
_geom_torsion_atom_site_label_2
_geom_torsion_atom_site_label_3
_geom_torsion_atom_site_label_4
_geom_torsion
_geom_torsion_site_symmetry_1
_geom_torsion_site_symmetry_2
_geom_torsion_site_symmetry_3
_geom_torsion_site_symmetry_4
_geom_torsion_publ_flag
N001 C00A C00H C00G 172.73(17) . . . . ?
C002 C003 C004 N001 -176.89(15) 7_556 . . . ?
C002 C003 C004 C002 6.5(3) 7_556 . . . ?
C002 C003 C005 C00A 178.66(19) 7_556 . . . ?
C002 C003 C005 C00F -10.0(4) 7_556 . . . ?
C002 C006 C008 C00E -177.31(16) . . . . ?
C002 C006 C00D C00K 177.59(16) . . . . ?
C002 C006 C00D B00N -10.0(3) . . . . ?
C003 C002 C004 N001 177.62(16) 7_556 . . . ?
C003 C002 C004 C003 -6.3(3) 7_556 . . . ?
C003 C002 C006 C008 15.8(3) 7_556 . . . ?
C003 C002 C006 C00D -168.82(17) 7_556 . . . ?
C003 C005 C00A N001 3.19(19) . . . . ?
C003 C005 C00A C00H 178.39(17) . . . . ?
C003 C005 C00F C00C -175.93(19) . . . . ?
C004 N001 C00A C005 1.26(19) . . . . ?
C004 N001 C00A C00H -173.52(18) . . . . ?
C004 N001 B00N C009 -167.90(16) . . . . ?
C004 N001 B00N C00D 13.2(2) . . . . ?
C004 C002 C006 C008 -161.15(17) . . . . ?
C004 C002 C006 C00D 14.2(2) . . . . ?
C004 C003 C005 C00A -6.48(19) . . . . ?
C004 C003 C005 C00F 164.9(2) . . . . ?
C005 C003 C004 N001 7.31(19) . . . . ?
C005 C003 C004 C002 -169.32(17) . . . . ?
C005 C00A C00H C00G -1.4(3) . . . . ?
C006 C002 C004 N001 -5.0(3) . . . . ?
C006 C002 C004 C003 171.17(17) . . . . ?
C006 C008 C00E C00B -2.7(3) . . . . ?
C006 C00D C00K C00B 1.9(3) . . . . ?
C006 C00D B00N N001 -3.6(3) . . . . ?
C006 C00D B00N C009 177.55(17) . . . . ?
C007 C009 C00M C00L -1.4(3) . . . . ?
C007 C009 B00N N001 75.2(2) . . . . ?
C007 C009 B00N C00D -106.0(2) . . . . ?
C007 C00I C00J C00L -2.2(3) . . . . ?
C008 C006 C00D C00K -6.9(3) . . . . ?
C008 C006 C00D B00N 165.54(17) . . . . ?
C009 C007 C00I C00J 1.7(3) . . . . ?
C00A N001 C004 C002 171.25(16) . . . . ?
C00A N001 C004 C003 -5.46(19) . . . . ?
C00A N001 B00N C009 11.1(3) . . . . ?
C00A N001 B00N C00D -167.73(17) . . . . ?
C00A C005 C00F C00C -5.2(3) . . . . ?
C00C C00G C00H C00A -2.8(3) . . . . ?
C00D C006 C008 C00E 7.3(3) . . . . ?
C00E C00B C00K C00D 2.8(3) . . . . ?
C00F C005 C00A N001 -169.80(16) . . . . ?
C00F C005 C00A C00H 5.4(3) . . . . ?
C00F C00C C00G C00H 2.9(3) . . . . ?
C00G C00C C00F C005 1.2(3) . . . . ?
C00I C007 C009 C00M 0.1(3) . . . . ?
C00I C007 C009 B00N 173.95(17) . . . . ?
C00I C00J C00L C00M 0.9(3) . . . . ?
C00J C00L C00M C009 1.0(3) . . . . ?
C00K C00B C00E C008 -2.4(3) . . . . ?
C00K C00D B00N N001 168.85(17) . . . . ?
C00K C00D B00N C009 -10.0(3) . . . . ?
C00M C009 B00N N001 -111.3(2) . . . . ?
C00M C009 B00N C00D 67.4(3) . . . . ?
B00N N001 C004 C002 -9.5(3) . . . . ?
B00N N001 C004 C003 173.76(16) . . . . ?
B00N N001 C00A C005 -177.87(18) . . . . ?
B00N N001 C00A C00H 7.4(3) . . . . ?
B00N C009 C00M C00L -175.15(19) . . . . ?
B00N C00D C00K C00B -170.85(18) . . . . ?
